data_2103110
loop_
_publ_author_name
'Britton, Doyle'

_publ_section_title
;
 Planar packing of tetrachlorodicyanobenzene isomers
;
_journal_coden_ASTM ASBSDK
_journal_issue 3
_journal_name_full
;
 Acta Crystallographica, Section B: Structural Science
;
_journal_page_first 553
_journal_page_last 563
_journal_paper_doi 10.1107/S0108768102003348
_journal_volume 58
_journal_year 2002
_chemical_formula_moiety 'C8 N2 Cl4, C12 H18'
_chemical_formula_sum 'C20 H18 Cl4 N2'
_chemical_formula_weight 428.16
_chemical_name_systematic
;
 para tetrachlorodicyanobenzene/hexamethylbenzene, 1/1.
 polymorph III
;
_space_group_IT_number 12
_symmetry_cell_setting monoclinic
_symmetry_space_group_name_Hall '-C 2y'
_symmetry_space_group_name_H-M 'C 1 2/m 1'
_atom_sites_solution_hydrogens geom
_atom_sites_solution_primary direct
_atom_sites_solution_secondary difmap
_audit_creation_method 'SHELXTL plus manual additions'
_cell_angle_alpha 90.00
_cell_angle_beta 116.88(3)
_cell_angle_gamma 90.00
_cell_formula_units_Z 2
_cell_length_a 9.754(2)
_cell_length_b 15.410(3)
_cell_length_c 7.5550(15)
_cell_measurement_reflns_used 799
_cell_measurement_temperature 297(2)
_cell_measurement_theta_max 26.9
_cell_measurement_theta_min 2.6
_cell_volume 1012.9(4)
_computing_cell_refinement SAINT
_computing_data_collection SMART
_computing_data_reduction SAINT
_computing_molecular_graphics 'TEXSAN, SHELXTL'
_computing_structure_refinement 'SHELXTL (Sheldrick, 1994)'
_computing_structure_solution 'TEXSAN, MITHRIL, DIRDIF'
_diffrn_ambient_temperature 297(2)
_diffrn_measured_fraction_theta_full 0.997
_diffrn_measured_fraction_theta_max 0.997
_diffrn_measurement_device_type
;
 Siemens SMART area-detector diffractometer
;
_diffrn_measurement_method 'omega scans'
_diffrn_radiation_monochromator graphite
_diffrn_radiation_source 'fine-focus sealed tube'
_diffrn_radiation_type MoK\a
_diffrn_radiation_wavelength 0.71073
_diffrn_reflns_av_R_equivalents 0.0323
_diffrn_reflns_av_sigmaI/netI 0.0195
_diffrn_reflns_limit_h_max 12
_diffrn_reflns_limit_h_min -12
_diffrn_reflns_limit_k_max 19
_diffrn_reflns_limit_k_min -20
_diffrn_reflns_limit_l_max 9
_diffrn_reflns_limit_l_min -9
_diffrn_reflns_number 5342
_diffrn_reflns_theta_full 27.49
_diffrn_reflns_theta_max 27.49
_diffrn_reflns_theta_min 2.64
_diffrn_standards_decay_% 'less than 1'
_diffrn_standards_interval_time '360 min'
_diffrn_standards_number 112
_exptl_absorpt_coefficient_mu 0.591
_exptl_absorpt_correction_T_max 0.91
_exptl_absorpt_correction_T_min 0.81
_exptl_absorpt_correction_type multi-scan
_exptl_absorpt_process_details
;
 SADABS; Sheldrick, 1996; Blessing, 1995
;
_exptl_crystal_colour yellow
_exptl_crystal_density_diffrn 1.404
_exptl_crystal_density_meas ?
_exptl_crystal_density_method .
_exptl_crystal_description plate
_exptl_crystal_F_000 440
_exptl_crystal_size_max 0.45
_exptl_crystal_size_mid 0.25
_exptl_crystal_size_min 0.15
_refine_diff_density_max 0.322
_refine_diff_density_min -0.202
_refine_ls_extinction_method none
_refine_ls_goodness_of_fit_ref 1.037
_refine_ls_hydrogen_treatment mixed
_refine_ls_matrix_type full
_refine_ls_number_parameters 62
_refine_ls_number_reflns 1204
_refine_ls_number_restraints 0
_refine_ls_restrained_S_all 1.037
_refine_ls_R_factor_all 0.066
_refine_ls_R_factor_gt 0.048
_refine_ls_shift/su_max 0.001
_refine_ls_shift/su_mean 0.000
_refine_ls_structure_factor_coef Fsqd
_refine_ls_weighting_details 'calc w=1/[\s^2^(Fo^2^)+(0.090P)^2^+0.226P] where P=(Fo^2^+2Fc^2^)/3'
_refine_ls_weighting_scheme calc
_refine_ls_wR_factor_gt 0.138
_refine_ls_wR_factor_ref 0.149
_reflns_number_gt 876
_reflns_number_total 1204
_reflns_threshold_expression >2sigma(I)
_cod_data_source_file bk0105.cif
_cod_database_code 2103110

loop_
_symmetry_equiv_pos_as_xyz
'x, y, z'
'-x, y, -z'
'x+1/2, y+1/2, z'
'-x+1/2, y+1/2, -z'
'-x, -y, -z'
'x, -y, z'
'-x+1/2, -y+1/2, -z'
'x+1/2, -y+1/2, z'

loop_
_atom_site_label
_atom_site_fract_x
_atom_site_fract_y
_atom_site_fract_z
_atom_site_U_iso_or_equiv
_atom_site_adp_type
_atom_site_calc_flag
_atom_site_refinement_flags
_atom_site_occupancy
_atom_site_type_symbol
Cl1 0.20945(6) 0.10230(4) 0.94792(9) 0.0800(3) Uani d . 1 Cl
C1 0.5000 0.08984(19) 1.0000 0.0612(7) Uani d S 1 C
C2 0.3683(2) 0.04517(14) 0.9764(3) 0.0605(5) Uani d . 1 C
N1 0.5000 0.2567(2) 1.0000 0.0998(11) Uani d S 1 N
C7 0.5000 0.1828(2) 1.0000 0.0729(8) Uani d S 1 C
C12 0.1296(3) 0.4553(2) 0.5252(3) 0.1007(10) Uani d . 1 C
C11 0.0000 0.4112(3) 0.5000 0.1025(15) Uani d S 1 C
C22 0.2708(6) 0.4049(5) 0.5545(6) 0.244(5) Uani d . 1 C
H22A 0.3454 0.4438 0.5486 0.366 Uiso calc PR 0.50 H
H22B 0.2433 0.3620 0.4520 0.366 Uiso calc PR 0.50 H
H22C 0.3134 0.3768 0.6817 0.366 Uiso calc PR 0.50 H
H22D 0.2560 0.3446 0.5729 0.366 Uiso calc PR 0.50 H
H22E 0.3581 0.4264 0.6695 0.366 Uiso calc PR 0.50 H
H22F 0.2880 0.4115 0.4398 0.366 Uiso calc PR 0.50 H
C21 0.0000 0.3127(4) 0.5000 0.215(5) Uani d S 1 C
H21A -0.0922 0.2920 0.5016 0.323 Uiso calc PR 0.25 H
H21B 0.0878 0.2920 0.6155 0.323 Uiso calc PR 0.25 H
H21C 0.0044 0.2920 0.3829 0.323 Uiso calc PR 0.25 H
H21D 0.0922 0.2920 0.4984 0.323 Uiso calc PR 0.25 H
H21E -0.0878 0.2920 0.3845 0.323 Uiso calc PR 0.25 H
H21F -0.0044 0.2920 0.6171 0.323 Uiso calc PR 0.25 H

loop_
_atom_site_aniso_label
_atom_site_aniso_U_11
_atom_site_aniso_U_22
_atom_site_aniso_U_33
_atom_site_aniso_U_12
_atom_site_aniso_U_13
_atom_site_aniso_U_23
Cl1 0.0535(4) 0.0899(5) 0.0987(5) 0.0129(2) 0.0363(3) 0.0035(3)
C1 0.0507(14) 0.0701(18) 0.0608(16) 0.000 0.0235(12) 0.000
C2 0.0454(9) 0.0745(12) 0.0602(11) 0.0052(8) 0.0227(8) 0.0008(9)
N1 0.084(2) 0.078(2) 0.147(3) 0.000 0.061(2) 0.000
C7 0.0616(17) 0.069(2) 0.090(2) 0.000 0.0359(16) 0.000
C12 0.0805(16) 0.159(3) 0.0569(13) 0.0436(17) 0.0262(12) 0.0148(14)
C11 0.154(5) 0.087(3) 0.073(2) 0.000 0.056(3) 0.000
C22 0.185(5) 0.444(13) 0.113(3) 0.209(7) 0.076(4) 0.077(5)
C21 0.430(17) 0.090(3) 0.145(5) 0.000 0.147(8) 0.000

loop_
_atom_type_symbol
_atom_type_description
_atom_type_scat_dispersion_real
_atom_type_scat_dispersion_imag
_atom_type_scat_source
C C 0.0033 0.0016 'International Tables Vol C Tables 4.2.6.8 and 6.1.1.4'
H H 0.0000 0.0000 'International Tables Vol C Tables 4.2.6.8 and 6.1.1.4'
N N 0.0061 0.0033 'International Tables Vol C Tables 4.2.6.8 and 6.1.1.4'
Cl Cl 0.1484 0.1585 'International Tables Vol C Tables 4.2.6.8 and 6.1.1.4'

loop_
_geom_angle_atom_site_label_1
_geom_angle_atom_site_label_2
_geom_angle_atom_site_label_3
_geom_angle_site_symmetry_1
_geom_angle_site_symmetry_3
_geom_angle
C2 C1 C2 2_657 . 120.9(3)
C2 C1 C7 2_657 . 119.55(13)
C2 C1 C7 . . 119.55(13)
C2 C2 C1 6 . 119.55(13)
C2 C2 Cl1 6 . 121.01(8)
C1 C2 Cl1 . . 119.45(17)
N1 C7 C1 . . 180.0000(10)
C11 C12 C12 . 6_565 119.7(2)
C11 C12 C22 . . 119.3(4)
C12 C12 C22 6_565 . 121.0(3)
C12 C11 C12 . 2_556 120.6(4)
C12 C11 C21 . . 119.7(2)
C12 C11 C21 2_556 . 119.7(2)
C12 C22 H22A . . 109.5
C12 C22 H22B . . 109.5
H22A C22 H22B . . 109.5
C12 C22 H22C . . 109.5
H22A C22 H22C . . 109.5
H22B C22 H22C . . 109.5
C12 C22 H22D . . 109.5
H22A C22 H22D . . 141.1
H22B C22 H22D . . 56.3
H22C C22 H22D . . 56.3
C12 C22 H22E . . 109.5
H22A C22 H22E . . 56.3
H22B C22 H22E . . 141.1
H22C C22 H22E . . 56.3
H22D C22 H22E . . 109.5
C12 C22 H22F . . 109.5
H22A C22 H22F . . 56.3
H22B C22 H22F . . 56.3
H22C C22 H22F . . 141.1
H22D C22 H22F . . 109.5
H22E C22 H22F . . 109.5
C11 C21 H21A . . 109.5
C11 C21 H21B . . 109.5
H21A C21 H21B . . 109.5
C11 C21 H21C . . 109.5
H21A C21 H21C . . 109.5
H21B C21 H21C . . 109.5
C11 C21 H21D . . 109.5
H21A C21 H21D . . 141.1
H21B C21 H21D . . 56.3
H21C C21 H21D . . 56.3
C11 C21 H21E . . 109.5
H21A C21 H21E . . 56.3
H21B C21 H21E . . 141.1
H21C C21 H21E . . 56.3
H21D C21 H21E . . 109.5
C11 C21 H21F . . 109.5
H21A C21 H21F . . 56.3
H21B C21 H21F . . 56.3
H21C C21 H21F . . 141.1
H21D C21 H21F . . 109.5
H21E C21 H21F . . 109.5

loop_
_geom_bond_atom_site_label_1
_geom_bond_atom_site_label_2
_geom_bond_site_symmetry_2
_geom_bond_distance
Cl1 C2 . 1.709(2)
C1 C2 2_657 1.396(2)
C1 C2 . 1.396(2)
C1 C7 . 1.433(5)
C2 C2 6 1.392(4)
N1 C7 . 1.139(4)
C12 C11 . 1.370(4)
C12 C12 6_565 1.378(8)
C12 C22 . 1.507(5)
C11 C12 2_556 1.370(4)
C11 C21 . 1.518(7)
C22 H22A . 0.9600
C22 H22B . 0.9600
C22 H22C . 0.9600
C22 H22D . 0.9600
C22 H22E . 0.9600
C22 H22F . 0.9600
C21 H21A . 0.9600
C21 H21B . 0.9600
C21 H21C . 0.9600
C21 H21D . 0.9600
C21 H21E . 0.9600
C21 H21F . 0.9600
